data_7036684
loop_
_publ_author_name
'Wang, Yanlong'
'Li, Yuxiang'
'Bai, Zhuanling'
'Xiao, Chengliang'
'Liu, Zhiyong'
'Liu, Wei'
'Chen, Lanhua'
'He, Weiwei'
'Diwu, Juan'
'Chai, Zhifang'
'Albrecht-Schmitt, Thomas E'
'Wang, Shuao'

_publ_section_title
;
 Design and synthesis of a chiral uranium-based microporous metal organic
 framework with high SHG efficiency and sequestration potential for
 low-valent actinides.
;
_journal_issue 43
_journal_name_full 'Dalton transactions (Cambridge, England : 2003)'
_journal_page_first 18810
_journal_page_last 18814
_journal_paper_doi 10.1039/c5dt02337h
_journal_volume 44
_journal_year 2015
_chemical_formula_moiety UO2(C21O7H12P)(O0.5)
_chemical_formula_sum 'C42 H24 O19 P2 U2'
_chemical_formula_weight 1370.61
_chemical_melting_point ?
_chemical_name_common SCU-3
_chemical_name_systematic
; 
 ? 
;
_space_group_IT_number 24
_symmetry_cell_setting orthorhombic
_symmetry_space_group_name_Hall 'I 2b 2c'
_symmetry_space_group_name_H-M 'I 21 21 21'
_atom_sites_solution_hydrogens geom
_atom_sites_solution_primary direct
_atom_sites_solution_secondary difmap
_audit_creation_method SHELXL-97
_audit_update_record
;
2015-09-21 deposited with the CCDC.
2015-09-29 downloaded from the CCDC.
;
_cell_angle_alpha 90.00
_cell_angle_beta 90.00
_cell_angle_gamma 90.00
_cell_formula_units_Z 4
_cell_length_a 19.552(3)
_cell_length_b 21.898(4)
_cell_length_c 25.297(4)
_cell_measurement_reflns_used 4238
_cell_measurement_temperature 273(2)
_cell_measurement_theta_max 18.87
_cell_measurement_theta_min 2.13
_cell_volume 10831(3)
_computing_cell_refinement 'Bruker SAINT'
_computing_data_collection 'Bruker APEXII'
_computing_data_reduction 'Bruker SAINT'
_computing_molecular_graphics 'Bruker SHELXTL'
_computing_publication_material 'Bruker SHELXTL'
_computing_structure_refinement 'SHELXL-97 (Sheldrick, 1997)'
_computing_structure_solution 'SHELXS-97 (Sheldrick, 1990)'
_diffrn_ambient_temperature 273(2)
_diffrn_measured_fraction_theta_full 0.992
_diffrn_measured_fraction_theta_max 0.992
_diffrn_measurement_device_type apex2
_diffrn_radiation_monochromator graphite
_diffrn_radiation_source 'fine-focus sealed tube'
_diffrn_radiation_type MoK\a
_diffrn_radiation_wavelength 0.71073
_diffrn_reflns_av_R_equivalents 0.0350
_diffrn_reflns_av_sigmaI/netI 0.0572
_diffrn_reflns_limit_h_max 17
_diffrn_reflns_limit_h_min -17
_diffrn_reflns_limit_k_max 19
_diffrn_reflns_limit_k_min -18
_diffrn_reflns_limit_l_max 22
_diffrn_reflns_limit_l_min -17
_diffrn_reflns_number 10758
_diffrn_reflns_theta_full 18.87
_diffrn_reflns_theta_max 18.87
_diffrn_reflns_theta_min 2.13
_exptl_absorpt_coefficient_mu 3.048
_exptl_absorpt_correction_T_max 0.633
_exptl_absorpt_correction_T_min 0.549
_exptl_absorpt_correction_type numerical
_exptl_absorpt_process_details multi-scan
_exptl_crystal_colour 'YELLOW '
_exptl_crystal_density_diffrn 0.841
_exptl_crystal_density_meas ?
_exptl_crystal_density_method 'not measured'
_exptl_crystal_description BULK
_exptl_crystal_F_000 2568
_exptl_crystal_size_max 0.2
_exptl_crystal_size_mid 0.2
_exptl_crystal_size_min 0.15
_refine_diff_density_max 0.427
_refine_diff_density_min -0.474
_refine_diff_density_rms 0.077
_refine_ls_abs_structure_details 'Flack H D (1983), Acta Cryst. A39, 876-881'
_refine_ls_abs_structure_Flack 0.020(15)
_refine_ls_extinction_method none
_refine_ls_goodness_of_fit_ref 0.987
_refine_ls_hydrogen_treatment mixed
_refine_ls_matrix_type full
_refine_ls_number_parameters 291
_refine_ls_number_reflns 4238
_refine_ls_number_restraints 24
_refine_ls_restrained_S_all 0.994
_refine_ls_R_factor_all 0.0585
_refine_ls_R_factor_gt 0.0471
_refine_ls_shift/su_max 0.000
_refine_ls_shift/su_mean 0.000
_refine_ls_structure_factor_coef Fsqd
_refine_ls_weighting_details 'calc w=1/[\s^2^(Fo^2^)+(0.0878P)^2^+0.0000P] where P=(Fo^2^+2Fc^2^)/3'
_refine_ls_weighting_scheme calc
_refine_ls_wR_factor_gt 0.1260
_refine_ls_wR_factor_ref 0.1350
_reflns_number_gt 3336
_reflns_number_total 4238
_reflns_threshold_expression >2sigma(I)
_cod_data_source_file c5dt02337h2.cif
_cod_data_source_block a-sr
_cod_depositor_comments
;
The following automatic conversions were performed:

'_chemical_melting_point' value 'n/a' was changed to '?' - the value
is undefined or not given.

'_exptl_crystal_density_meas' value 'n/a' was changed to '?' - the
value is perceived as not measured.

Automatic conversion script
Id: cif_fix_values 3271 2015-04-21 07:52:19Z andrius 

 Adding full bibliography for 7036684.cif.
;
_cod_original_cell_volume 10830(3)
_cod_database_code 7036684

loop_
_symmetry_equiv_pos_as_xyz
'x, y, z'
'-x+1/2, -y, z+1/2'
'-x, y+1/2, -z+1/2'
'x+1/2, -y+1/2, -z'
'x+1/2, y+1/2, z+1/2'
'-x+1, -y+1/2, z+1'
'-x+1/2, y+1, -z+1'
'x+1, -y+1, -z+1/2'

loop_
_atom_site_label
_atom_site_type_symbol
_atom_site_fract_x
_atom_site_fract_y
_atom_site_fract_z
_atom_site_U_iso_or_equiv
_atom_site_adp_type
_atom_site_occupancy
_atom_site_symmetry_multiplicity
_atom_site_calc_flag
_atom_site_refinement_flags
U1 U 0.79746(3) 0.18151(3) 0.33131(2) 0.1221(3) Uani 1 1 d .
P1 P 0.5164(2) -0.0066(2) 0.55129(15) 0.1128(13) Uani 1 1 d .
C4 C 0.5947(9) 0.0017(6) 0.4594(7) 0.117(5) Uani 1 1 d .
H4A H 0.5759 -0.0359 0.4501 0.140 Uiso 1 1 calc R
O1 O 0.7310(4) 0.0929(4) 0.3611(4) 0.115(3) Uani 1 1 d .
C10 C 0.5843(10) -0.1286(8) 0.6604(8) 0.148(7) Uani 1 1 d .
H10A H 0.5731 -0.1688 0.6687 0.178 Uiso 1 1 calc R
C8 C 0.5673(9) -0.0406(8) 0.6051(6) 0.110(4) Uani 1 1 d .
O2 O 0.7371(5) 0.1670(5) 0.4156(4) 0.116(3) Uani 1 1 d .
C9 C 0.5547(9) -0.1012(9) 0.6190(7) 0.129(5) Uani 1 1 d .
H9A H 0.5243 -0.1237 0.5986 0.155 Uiso 1 1 calc R
C13 C 0.6138(9) -0.0102(7) 0.6323(6) 0.119(5) Uani 1 1 d .
H13A H 0.6228 0.0303 0.6237 0.143 Uiso 1 1 calc R
C12 C 0.6501(9) -0.0379(8) 0.6738(7) 0.133(5) Uani 1 1 d U
H12A H 0.6860 -0.0184 0.6911 0.159 Uiso 1 1 calc R
C1 C 0.7077(11) 0.1153(9) 0.4076(7) 0.125(7) Uani 1 1 d .
C3 C 0.6365(8) 0.0296(8) 0.4269(6) 0.108(5) Uani 1 1 d .
H3A H 0.6472 0.0122 0.3944 0.129 Uiso 1 1 calc R
C6 C 0.6130(8) 0.0868(7) 0.5221(5) 0.098(4) Uani 1 1 d .
H6A H 0.6053 0.1056 0.5545 0.118 Uiso 1 1 calc R
O3 O 0.4740(5) -0.0535(4) 0.5222(3) 0.133(3) Uani 1 1 d .
C5 C 0.5773(6) 0.0291(7) 0.5103(5) 0.087(4) Uani 1 1 d .
C2 C 0.6649(8) 0.0861(9) 0.4418(7) 0.105(6) Uani 1 1 d .
C7 C 0.6544(8) 0.1120(7) 0.4892(7) 0.111(5) Uani 1 1 d .
H7A H 0.6768 0.1480 0.4982 0.134 Uiso 1 1 calc R
O9 O 0.7231(5) 0.2124(4) 0.3036(3) 0.129(3) Uani 1 1 d .
O4 O 0.8719(4) 0.1499(4) 0.3605(4) 0.126(3) Uani 1 1 d .
C17 C 0.4677(6) 0.0508(6) 0.5801(5) 0.091(4) Uani 1 1 d .
C11 C 0.6274(9) -0.1001(9) 0.6883(7) 0.126(6) Uani 1 1 d .
O5 O 0.3050(6) 0.2292(5) 0.6103(4) 0.136(3) Uani 1 1 d .
O6 O 0.3612(6) 0.2239(4) 0.6842(4) 0.135(4) Uani 1 1 d .
C15 C 0.3862(10) 0.1490(8) 0.6176(7) 0.122(6) Uani 1 1 d .
C14 C 0.3514(9) 0.2012(7) 0.6381(7) 0.107(4) Uani 1 1 d U
C16 C 0.3750(8) 0.1274(8) 0.5729(8) 0.139(5) Uani 1 1 d U
H16A H 0.3431 0.1447 0.5500 0.167 Uiso 1 1 calc R
C18 C 0.4152(10) 0.0728(9) 0.5584(7) 0.150(6) Uani 1 1 d U
H18A H 0.3995 0.0515 0.5289 0.180 Uiso 1 1 calc R
C19 C 0.4805(10) 0.0777(9) 0.6328(6) 0.157(7) Uani 1 1 d .
H19A H 0.5118 0.0602 0.6559 0.189 Uiso 1 1 calc R
C20 C 0.4447(15) 0.1298(10) 0.6467(7) 0.180(9) Uani 1 1 d .
H20A H 0.4591 0.1527 0.6755 0.216 Uiso 1 1 calc R
O8 O 0.7013(6) -0.0999(4) 0.7656(4) 0.124(3) Uani 1 1 d .
O7 O 0.6492(6) -0.1788(6) 0.7450(4) 0.151(4) Uani 1 1 d .
C21 C 0.6621(11) -0.1266(9) 0.7342(8) 0.146(7) Uani 1 1 d .
O1W O 0.2500 0.2279(11) 0.5000 0.245(9) Uiso 1 2 d S

loop_
_atom_site_aniso_label
_atom_site_aniso_U_11
_atom_site_aniso_U_22
_atom_site_aniso_U_33
_atom_site_aniso_U_23
_atom_site_aniso_U_13
_atom_site_aniso_U_12
U1 0.1698(6) 0.1045(4) 0.0920(4) 0.0070(4) 0.0005(4) 0.0126(4)
P1 0.139(3) 0.115(3) 0.085(3) -0.006(3) -0.018(3) -0.023(3)
C4 0.149(14) 0.074(9) 0.127(14) 0.013(11) -0.043(12) -0.026(11)
O1 0.120(7) 0.103(6) 0.123(8) -0.001(6) -0.013(6) -0.003(6)
C10 0.209(18) 0.133(14) 0.102(12) 0.008(13) -0.063(14) -0.075(14)
C8 0.149(13) 0.079(11) 0.103(11) -0.005(9) -0.012(11) 0.006(11)
O2 0.134(7) 0.130(8) 0.084(6) -0.007(6) -0.001(5) 0.014(7)
C9 0.174(15) 0.113(15) 0.100(12) -0.056(11) -0.037(12) -0.028(12)
C13 0.156(14) 0.080(9) 0.122(12) -0.003(9) -0.048(12) -0.035(11)
C12 0.165(9) 0.117(8) 0.116(8) -0.008(8) -0.013(8) -0.006(8)
C1 0.173(17) 0.112(14) 0.090(13) -0.072(12) -0.047(14) 0.030(14)
C3 0.132(13) 0.075(10) 0.116(12) -0.015(10) 0.045(11) -0.021(9)
C6 0.122(12) 0.115(12) 0.057(9) -0.035(9) -0.011(10) 0.011(10)
O3 0.179(9) 0.133(8) 0.088(6) -0.023(6) -0.015(6) -0.067(7)
C5 0.094(9) 0.116(11) 0.051(8) -0.011(8) 0.020(7) 0.020(9)
C2 0.102(11) 0.146(18) 0.067(12) 0.027(12) 0.036(9) 0.009(11)
C7 0.115(11) 0.148(13) 0.070(11) 0.004(11) 0.046(10) -0.012(10)
O9 0.172(9) 0.109(6) 0.106(6) 0.004(5) -0.085(6) 0.057(6)
O4 0.127(7) 0.129(7) 0.121(7) 0.060(6) -0.009(6) 0.012(6)
C17 0.076(9) 0.109(10) 0.089(10) -0.002(9) -0.019(8) 0.005(8)
C11 0.140(14) 0.148(16) 0.091(12) -0.015(12) -0.018(10) -0.055(12)
O5 0.153(8) 0.127(8) 0.127(7) -0.027(6) -0.052(8) 0.032(7)
O6 0.209(11) 0.080(6) 0.114(8) -0.011(6) 0.014(7) -0.011(6)
C15 0.159(15) 0.129(13) 0.077(11) -0.032(10) -0.011(11) 0.042(12)
C14 0.134(9) 0.093(8) 0.095(8) -0.001(7) 0.009(8) -0.019(7)
C16 0.137(9) 0.157(9) 0.122(9) -0.020(8) -0.025(8) 0.027(8)
C18 0.158(10) 0.160(10) 0.133(9) -0.020(8) -0.024(8) -0.030(8)
C19 0.24(2) 0.170(16) 0.065(10) -0.018(11) -0.072(12) 0.078(16)
C20 0.30(3) 0.152(18) 0.087(14) -0.029(12) 0.067(17) 0.032(19)
O8 0.174(8) 0.097(7) 0.100(7) -0.007(6) -0.007(8) 0.019(8)
O7 0.238(12) 0.119(9) 0.096(7) -0.023(7) -0.033(7) -0.017(10)
C21 0.26(2) 0.064(11) 0.117(15) 0.015(11) -0.073(14) -0.042(13)

loop_
_atom_type_symbol
_atom_type_description
_atom_type_scat_dispersion_real
_atom_type_scat_dispersion_imag
_atom_type_scat_source
C C 0.0033 0.0016 'International Tables Vol C Tables 4.2.6.8 and 6.1.1.4'
H H 0.0000 0.0000 'International Tables Vol C Tables 4.2.6.8 and 6.1.1.4'
O O 0.0106 0.0060 'International Tables Vol C Tables 4.2.6.8 and 6.1.1.4'
P P 0.1023 0.0942 'International Tables Vol C Tables 4.2.6.8 and 6.1.1.4'
U U -9.6767 9.6646 'International Tables Vol C Tables 4.2.6.8 and 6.1.1.4'

loop_
_geom_angle_atom_site_label_1
_geom_angle_atom_site_label_2
_geom_angle_atom_site_label_3
_geom_angle
_geom_angle_site_symmetry_1
_geom_angle_site_symmetry_3
O9 U1 O4 179.0(4) . .
O9 U1 O7 90.3(4) . 2_654
O4 U1 O7 90.7(4) . 2_654
O9 U1 O8 91.0(4) . 2_654
O4 U1 O8 89.4(4) . 2_654
O7 U1 O8 50.5(4) 2_654 2_654
O9 U1 O6 91.8(4) . 4_556
O4 U1 O6 88.8(4) . 4_556
O7 U1 O6 70.0(4) 2_654 4_556
O8 U1 O6 120.4(4) 2_654 4_556
O9 U1 O1 89.4(4) . .
O4 U1 O1 89.9(3) . .
O7 U1 O1 119.1(4) 2_654 .
O8 U1 O1 68.6(4) 2_654 .
O6 U1 O1 170.9(4) 4_556 .
O9 U1 O5 89.1(4) . 4_556
O4 U1 O5 90.6(4) . 4_556
O7 U1 O5 122.5(4) 2_654 4_556
O8 U1 O5 172.9(4) 2_654 4_556
O6 U1 O5 52.6(3) 4_556 4_556
O1 U1 O5 118.5(4) . 4_556
O9 U1 O2 89.9(4) . .
O4 U1 O2 89.0(4) . .
O7 U1 O2 170.5(5) 2_654 .
O8 U1 O2 120.1(4) 2_654 .
O6 U1 O2 119.5(4) 4_556 .
O1 U1 O2 51.5(4) . .
O5 U1 O2 67.0(4) 4_556 .
O9 U1 C21 92.7(5) . 2_654
O4 U1 C21 88.1(5) . 2_654
O7 U1 C21 24.7(4) 2_654 2_654
O8 U1 C21 25.9(4) 2_654 2_654
O6 U1 C21 94.5(5) 4_556 2_654
O1 U1 C21 94.5(5) . 2_654
O5 U1 C21 147.1(5) 4_556 2_654
O2 U1 C21 145.8(5) . 2_654
O9 U1 C14 93.9(4) . 4_556
O4 U1 C14 86.3(4) . 4_556
O7 U1 C14 96.1(5) 2_654 4_556
O8 U1 C14 146.3(5) 2_654 4_556
O6 U1 C14 26.2(4) 4_556 4_556
O1 U1 C14 144.7(5) . 4_556
O5 U1 C14 26.7(3) 4_556 4_556
O2 U1 C14 93.3(5) . 4_556
C21 U1 C14 120.5(6) 2_654 4_556
O9 U1 C1 87.6(4) . .
O4 U1 C1 91.4(4) . .
O7 U1 C1 145.5(5) 2_654 .
O8 U1 C1 95.2(4) 2_654 .
O6 U1 C1 144.5(4) 4_556 .
O1 U1 C1 26.6(3) . .
O5 U1 C1 91.9(4) 4_556 .
O2 U1 C1 25.0(3) . .
C21 U1 C1 121.0(5) 2_654 .
C14 U1 C1 118.3(5) 4_556 .
O3 P1 C17 113.3(6) . .
O3 P1 C5 112.7(6) . .
C17 P1 C5 107.3(7) . .
O3 P1 C8 112.4(8) . .
C17 P1 C8 106.1(7) . .
C5 P1 C8 104.5(7) . .
C3 C4 C5 120.4(13) . .
C1 O1 U1 99.1(12) . .
C11 C10 C9 120.2(16) . .
C13 C8 C9 117.9(14) . .
C13 C8 P1 123.6(13) . .
C9 C8 P1 118.5(16) . .
C1 O2 U1 101.0(12) . .
C10 C9 C8 123.3(14) . .
C8 C13 C12 121.3(14) . .
C13 C12 C11 115.5(15) . .
O2 C1 O1 108(2) . .
O2 C1 C2 125.9(16) . .
O1 C1 C2 126.1(17) . .
O2 C1 U1 54.0(11) . .
O1 C1 U1 54.3(11) . .
C2 C1 U1 178.2(12) . .
C4 C3 C2 119.2(14) . .
C7 C6 C5 122.4(11) . .
C4 C5 C6 114.9(12) . .
C4 C5 P1 119.6(14) . .
C6 C5 P1 125.5(11) . .
C7 C2 C1 117.7(18) . .
C7 C2 C3 123.2(14) . .
C1 C2 C3 119.0(16) . .
C6 C7 C2 119.6(15) . .
C18 C17 C19 112.3(15) . .
C18 C17 P1 122.6(13) . .
C19 C17 P1 125.0(11) . .
C10 C11 C21 123.7(18) . .
C10 C11 C12 121.2(17) . .
C21 C11 C12 114.9(16) . .
C14 O5 U1 95.3(9) . 4_456
C14 O6 U1 96.1(10) . 4_456
C16 C15 C20 119.9(17) . .
C16 C15 C14 123.3(19) . .
C20 C15 C14 115.6(17) . .
O6 C14 O5 114.4(16) . .
O6 C14 C15 124.6(16) . .
O5 C14 C15 120.9(16) . .
O6 C14 U1 57.7(8) . 4_456
O5 C14 U1 58.0(8) . 4_456
C15 C14 U1 170.1(11) . 4_456
C15 C16 C18 116.0(17) . .
C17 C18 C16 129.3(17) . .
C20 C19 C17 118.1(14) . .
C19 C20 C15 121.3(18) . .
C21 O8 U1 95.6(10) . 2_655
C21 O7 U1 98.0(11) . 2_655
O7 C21 O8 115.4(17) . .
O7 C21 C11 117.4(17) . .
O8 C21 C11 127.2(16) . .
O7 C21 U1 57.3(9) . 2_655
O8 C21 U1 58.6(8) . 2_655
C11 C21 U1 168.5(14) . 2_655

loop_
_geom_bond_atom_site_label_1
_geom_bond_atom_site_label_2
_geom_bond_distance
_geom_bond_site_symmetry_2
U1 O9 1.749(7) .
U1 O4 1.771(8) .
U1 O7 2.419(9) 2_654
U1 O8 2.441(9) 2_654
U1 O6 2.448(9) 4_556
U1 O1 2.454(8) .
U1 O5 2.454(9) 4_556
U1 O2 2.459(9) .
U1 C21 2.847(19) 2_654
U1 C14 2.881(18) 4_556
U1 C1 2.98(3) .
P1 O3 1.511(9) .
P1 C17 1.737(13) .
P1 C5 1.761(13) .
P1 C8 1.842(15) .
C4 C3 1.311(17) .
C4 C5 1.460(19) .
O1 C1 1.353(17) .
C10 C11 1.263(18) .
C10 C9 1.34(2) .
C8 C13 1.320(17) .
C8 C9 1.40(2) .
O2 C1 1.287(18) .
C13 C12 1.406(19) .
C12 C11 1.48(2) .
C1 C2 1.36(2) .
C3 C2 1.41(2) .
C6 C7 1.285(17) .
C6 C5 1.474(17) .
C2 C7 1.34(2) .
C17 C18 1.260(19) .
C17 C19 1.478(19) .
C11 C21 1.47(2) .
O5 C14 1.301(16) .
O5 U1 2.454(9) 4_456
O6 C14 1.282(16) .
O6 U1 2.448(9) 4_456
C15 C16 1.245(19) .
C15 C20 1.42(2) .
C15 C14 1.43(2) .
C14 U1 2.881(18) 4_456
C16 C18 1.48(2) .
C19 C20 1.38(2) .
O8 C21 1.249(17) .
O8 U1 2.441(9) 2_655
O7 C21 1.203(16) .
O7 U1 2.419(9) 2_655
C21 U1 2.847(19) 2_655
